data_1576231
loop_
_publ_author_name
'Wang, Yini'
'Li, Xiaoli'
'Peng, Chengxing'
'Chen, Yu'
'Lu, Xi'
'Zhu, Yuhang'
'Yu, Peiyuan'
'Zhong, Guofu'
'Zhang, Jian'

_publ_section_title
;
 Chelation-assisted multiple and relay C--H functionalization of
 unactivated aliphatic E-alkenes
;
_journal_name_full 'Chemical Science'
_journal_paper_doi 10.1039/D5SC07408H
_journal_year 2025
_chemical_formula_moiety 'C40 H33 F4 N3 O'
_chemical_formula_sum 'C40 H33 F4 N3 O'
_chemical_formula_weight 647.69
_space_group_crystal_system triclinic
_space_group_IT_number 2
_space_group_name_Hall '-P 1'
_space_group_name_H-M_alt 'P -1'
_atom_sites_solution_hydrogens geom
_atom_sites_solution_primary dual
_audit_creation_date 2024-06-17
_audit_creation_method
;
Olex2 1.5
(compiled 2022.04.07 svn.rca3783a0 for OlexSys, GUI svn.r6498)
;
_audit_update_record
;
2025-01-25 deposited with the CCDC.	2025-10-24 downloaded from the CCDC.
;
_cell_angle_alpha 93.445(4)
_cell_angle_beta 90.785(4)
_cell_angle_gamma 103.964(4)
_cell_formula_units_Z 4
_cell_length_a 10.4082(9)
_cell_length_b 12.4962(11)
_cell_length_c 27.205(3)
_cell_measurement_reflns_used 9997
_cell_measurement_temperature 170.00
_cell_measurement_theta_max 54.041
_cell_measurement_theta_min 2.833
_cell_volume 3426.1(6)
_computing_cell_refinement 'SAINT V8.40B (Bruker Nano, Inc., 2019)'
_computing_data_collection 'Bruker Instrument Service vV6.2.14'
_computing_data_reduction 'SAINT V8.40B (Bruker Nano, Inc., 2019)'
_computing_molecular_graphics 'Olex2 1.5 (Dolomanov et al., 2009)'
_computing_publication_material 'Olex2 1.5 (Dolomanov et al., 2009)'
_computing_structure_refinement 'SHELXL 2019/2 (Sheldrick, 2015)'
_computing_structure_solution 'SHELXT 2018/2 (Sheldrick, 2018)'
_diffrn_ambient_temperature 170.00
_diffrn_measured_fraction_theta_full 0.995
_diffrn_measured_fraction_theta_max 0.988
_diffrn_measurement_device_type 'zju Bruker D8 Venture'
_diffrn_measurement_method '\w and \f scans'
_diffrn_radiation_type GaK\a
_diffrn_radiation_wavelength 1.34139
_diffrn_reflns_av_R_equivalents 0.0854
_diffrn_reflns_av_unetI/netI 0.0986
_diffrn_reflns_Laue_measured_fraction_full 0.995
_diffrn_reflns_Laue_measured_fraction_max 0.988
_diffrn_reflns_limit_h_max 12
_diffrn_reflns_limit_h_min -12
_diffrn_reflns_limit_k_max 14
_diffrn_reflns_limit_k_min -15
_diffrn_reflns_limit_l_max 32
_diffrn_reflns_limit_l_min -32
_diffrn_reflns_number 49185
_diffrn_reflns_point_group_measured_fraction_full 0.995
_diffrn_reflns_point_group_measured_fraction_max 0.988
_diffrn_reflns_theta_full 53.594
_diffrn_reflns_theta_max 54.143
_diffrn_reflns_theta_min 1.416
_diffrn_source_current 3.57
_diffrn_source_power 0.24957869999999996
_diffrn_source_voltage 69.91
_exptl_absorpt_coefficient_mu 0.478
_exptl_absorpt_correction_T_max 0.7506
_exptl_absorpt_correction_T_min 0.6733
_exptl_absorpt_correction_type multi-scan
_exptl_absorpt_process_details
;
SADABS-2016/2 (Bruker,2016/2) was used for absorption correction.
wR2(int) was 0.0943 before and 0.0659 after correction.
The Ratio of minimum to maximum transmission is 0.8970.
The \l/2 correction factor is Not present.
;
_exptl_crystal_colour colourless
_exptl_crystal_colour_primary colourless
_exptl_crystal_density_diffrn 1.256
_exptl_crystal_description plate
_exptl_crystal_F_000 1352
_exptl_crystal_size_max 0.08
_exptl_crystal_size_mid 0.06
_exptl_crystal_size_min 0.04
_refine_diff_density_max 0.284
_refine_diff_density_min -0.297
_refine_diff_density_rms 0.061
_refine_ls_extinction_method none
_refine_ls_goodness_of_fit_ref 1.024
_refine_ls_hydrogen_treatment constr
_refine_ls_matrix_type full
_refine_ls_number_parameters 867
_refine_ls_number_reflns 12483
_refine_ls_number_restraints 0
_refine_ls_restrained_S_all 1.024
_refine_ls_R_factor_all 0.1180
_refine_ls_R_factor_gt 0.0656
_refine_ls_shift/su_max 0.001
_refine_ls_shift/su_mean 0.000
_refine_ls_structure_factor_coef Fsqd
_refine_ls_weighting_details 'w=1/[\s^2^(Fo^2^)+(0.0960P)^2^] where P=(Fo^2^+2Fc^2^)/3'
_refine_ls_weighting_scheme calc
_refine_ls_wR_factor_gt 0.1557
_refine_ls_wR_factor_ref 0.1776
_reflns_Friedel_coverage 0.000
_reflns_number_gt 7398
_reflns_number_total 12483
_reflns_threshold_expression 'I > 2\s(I)'
_cod_data_source_file d5sc07408h3.cif
_cod_data_source_block 240612_tp_f
_cod_original_cell_volume 3426.2(5)
_cod_database_code 1576231
_shelx_shelxl_version_number 2019/2
_shelx_space_group_comment
;
The symmetry employed for this shelxl refinement is uniquely defined
by the following loop, which should always be used as a source of
symmetry information in preference to the above space-group names.
They are only intended as comments.
;
_shelx_estimated_absorpt_t_max 0.981
_shelx_estimated_absorpt_t_min 0.963
_olex2_refinement_description
;
1. Fixed Uiso
 At 1.2 times of:
  All C(H) groups, All C(H,H) groups, All N(H) groups
 At 1.5 times of:
  All C(H,H,H) groups
2.a Secondary CH2 refined with riding coordinates:
 C00T(H00A,H00B), C56(H56A,H56B), C57(H57A,H57B), C74(H74A,H74B), C16(H16A,
 H16B), C17(H17A,H17B), C34(H34A,H34B), C35(H35A,H35B)
2.b Aromatic/amide H refined with riding coordinates:
 N4(H4A), C41(H41), C42(H42), C44(H44), C45(H45), C47(H47), C50(H50), C51(H51),
  C53(H53), C54(H54), C61(H61), C63(H63), C64(H64), C66(H66), C67(H67),
 C69(H69), C70(H70), C72(H72), C73(H73), C77(H77), C78(H78), C79(H79), N1(H1),
 C1(H1A), C2(H2), C4(H4), C5(H5), C7(H7), C10(H10), C11(H11), C13(H13),
 C14(H14), C21(H21), C23(H23), C24(H24), C26(H26), C27(H27), C29(H29), C30(H30),
  C32(H32), C33(H33), C38(H38), C39(H39), C40(H40)
2.c Idealised Me refined as rotating group:
 C58(H58A,H58B,H58C), C18(H18A,H18B,H18C)
;
_olex2_submission_special_instructions 'No special instructions were received'

loop_
_space_group_symop_operation_xyz
'x, y, z'
'-x, -y, -z'

loop_
_atom_site_label
_atom_site_type_symbol
_atom_site_fract_x
_atom_site_fract_y
_atom_site_fract_z
_atom_site_U_iso_or_equiv
_atom_site_adp_type
_atom_site_occupancy
_atom_site_site_symmetry_order
_atom_site_calc_flag
_atom_site_refinement_flags_posn
_atom_site_refinement_flags_adp
_atom_site_refinement_flags_occupancy
_atom_site_disorder_assembly
_atom_site_disorder_group
C00T C 0.7328(2) 1.3811(2) 0.91096(9) 0.0425(6) Uani 1 1 d . . . . .
H00A H 0.809064 1.377026 0.890189 0.051 Uiso 1 1 calc R U . . .
H00B H 0.763782 1.388253 0.945838 0.051 Uiso 1 1 calc R U . . .
O2 O 0.43891(17) 1.49673(15) 0.85285(7) 0.0545(5) Uani 1 1 d . . . . .
N4 N 0.65241(19) 1.48358(16) 0.84740(7) 0.0413(5) Uani 1 1 d . . . . .
H4A H 0.715223 1.479464 0.826559 0.050 Uiso 1 1 calc R U . . .
F5 F 1.21481(17) 1.29974(15) 0.67645(7) 0.0816(6) Uani 1 1 d . . . . .
N5 N 0.6189(2) 1.45284(18) 0.74730(8) 0.0506(6) Uani 1 1 d . . . . .
F6 F 1.08945(19) 0.94226(18) 0.90600(9) 0.1082(8) Uani 1 1 d . . . . .
N6 N 0.4101(2) 1.5173(2) 0.70161(9) 0.0581(6) Uani 1 1 d . . . . .
F7 F -0.03012(17) 1.33925(17) 1.03800(7) 0.0902(6) Uani 1 1 d . . . . .
F8 F 0.68190(17) 1.17251(16) 1.12420(5) 0.0731(5) Uani 1 1 d . . . . .
C41 C 0.8803(3) 1.2682(2) 0.71657(10) 0.0513(7) Uani 1 1 d . . . . .
H41 H 0.793988 1.259819 0.702597 0.062 Uiso 1 1 calc R U . . .
C42 C 0.9868(3) 1.2795(2) 0.68576(10) 0.0552(7) Uani 1 1 d . . . . .
H42 H 0.974618 1.278772 0.651063 0.066 Uiso 1 1 calc R U . . .
C43 C 1.1089(3) 1.2918(2) 0.70652(12) 0.0585(8) Uani 1 1 d . . . . .
C44 C 1.1320(3) 1.2977(2) 0.75636(12) 0.0578(8) Uani 1 1 d . . . . .
H44 H 1.219506 1.309366 0.769660 0.069 Uiso 1 1 calc R U . . .
C45 C 1.0247(3) 1.2864(2) 0.78711(10) 0.0502(7) Uani 1 1 d . . . . .
H45 H 1.038963 1.290749 0.821809 0.060 Uiso 1 1 calc R U . . .
C46 C 0.8963(3) 1.2688(2) 0.76751(9) 0.0439(6) Uani 1 1 d . . . . .
C47 C 0.7785(2) 1.2545(2) 0.79880(9) 0.0462(6) Uani 1 1 d . . . . .
H47 H 0.713194 1.291560 0.789459 0.055 Uiso 1 1 calc R U . . .
C48 C 0.7533(2) 1.1959(2) 0.83852(9) 0.0410(6) Uani 1 1 d . . . . .
C49 C 0.8399(2) 1.1252(2) 0.85632(9) 0.0441(6) Uani 1 1 d . . . . .
C50 C 0.8756(3) 1.1306(2) 0.90583(10) 0.0554(7) Uani 1 1 d . . . . .
H50 H 0.841885 1.176873 0.928578 0.066 Uiso 1 1 calc R U . . .
C51 C 0.9607(3) 1.0687(3) 0.92278(13) 0.0695(9) Uani 1 1 d . . . . .
H51 H 0.986152 1.072869 0.956641 0.083 Uiso 1 1 calc R U . . .
C52 C 1.0058(3) 1.0026(3) 0.88930(15) 0.0700(9) Uani 1 1 d . . . . .
C53 C 0.9720(3) 0.9929(2) 0.84040(14) 0.0655(9) Uani 1 1 d . . . . .
H53 H 1.005722 0.945425 0.818232 0.079 Uiso 1 1 calc R U . . .
C54 C 0.8873(3) 1.0540(2) 0.82373(11) 0.0544(7) Uani 1 1 d . . . . .
H54 H 0.861235 1.047422 0.789862 0.065 Uiso 1 1 calc R U . . .
C55 C 0.6327(2) 1.1938(2) 0.86828(9) 0.0405(6) Uani 1 1 d . . . . .
C56 C 0.5246(3) 1.0874(2) 0.86003(9) 0.0482(7) Uani 1 1 d . . . . .
H56A H 0.563185 1.023894 0.865554 0.058 Uiso 1 1 calc R U . . .
H56B H 0.455475 1.087604 0.884629 0.058 Uiso 1 1 calc R U . . .
C57 C 0.4606(3) 1.0718(2) 0.80875(10) 0.0588(8) Uani 1 1 d . . . . .
H57A H 0.530074 1.073823 0.784107 0.071 Uiso 1 1 calc R U . . .
H57B H 0.398296 0.997977 0.804892 0.071 Uiso 1 1 calc R U . . .
C58 C 0.3863(3) 1.1588(3) 0.79829(12) 0.0738(9) Uani 1 1 d . . . . .
H58A H 0.346532 1.143927 0.764954 0.111 Uiso 1 1 calc R U . . .
H58B H 0.447844 1.231961 0.800900 0.111 Uiso 1 1 calc R U . . .
H58C H 0.316387 1.156652 0.822249 0.111 Uiso 1 1 calc R U . . .
C59 C 0.6261(2) 1.2751(2) 0.90201(8) 0.0385(6) Uani 1 1 d . . . . .
C60 C 0.5167(2) 1.2671(2) 0.93789(9) 0.0394(6) Uani 1 1 d . . . . .
C61 C 0.4028(2) 1.2927(2) 0.92617(9) 0.0444(6) Uani 1 1 d . . . . .
H61 H 0.394286 1.309302 0.892840 0.053 Uiso 1 1 calc R U . . .
C62 C 0.2886(2) 1.2993(2) 0.95660(9) 0.0448(6) Uani 1 1 d . . . . .
C63 C 0.2150(3) 1.3739(2) 0.94422(10) 0.0542(7) Uani 1 1 d . . . . .
H63 H 0.239345 1.416224 0.916461 0.065 Uiso 1 1 calc R U . . .
C64 C 0.1081(3) 1.3883(3) 0.97094(12) 0.0638(8) Uani 1 1 d . . . . .
H64 H 0.059413 1.439842 0.962043 0.077 Uiso 1 1 calc R U . . .
C65 C 0.0743(3) 1.3262(3) 1.01068(12) 0.0623(8) Uani 1 1 d . . . . .
C66 C 0.1415(3) 1.2493(3) 1.02426(11) 0.0611(8) Uani 1 1 d . . . . .
H66 H 0.115122 1.206534 1.051739 0.073 Uiso 1 1 calc R U . . .
C67 C 0.2486(3) 1.2361(2) 0.99675(10) 0.0509(7) Uani 1 1 d . . . . .
H67 H 0.295483 1.183178 1.005401 0.061 Uiso 1 1 calc R U . . .
C68 C 0.5566(2) 1.2421(2) 0.98818(9) 0.0407(6) Uani 1 1 d . . . . .
C69 C 0.5602(2) 1.3150(2) 1.02886(9) 0.0467(7) Uani 1 1 d . . . . .
H69 H 0.532965 1.381500 1.025222 0.056 Uiso 1 1 calc R U . . .
C70 C 0.6028(3) 1.2928(2) 1.07478(10) 0.0529(7) Uani 1 1 d . . . . .
H70 H 0.605357 1.343066 1.102589 0.064 Uiso 1 1 calc R U . . .
C71 C 0.6410(3) 1.1963(3) 1.07890(9) 0.0522(7) Uani 1 1 d . . . . .
C72 C 0.6408(3) 1.1215(2) 1.03975(9) 0.0507(7) Uani 1 1 d . . . . .
H72 H 0.668328 1.055304 1.043798 0.061 Uiso 1 1 calc R U . . .
C73 C 0.5991(2) 1.1459(2) 0.99433(9) 0.0464(6) Uani 1 1 d . . . . .
H73 H 0.599276 1.096101 0.966575 0.056 Uiso 1 1 calc R U . . .
C74 C 0.6848(2) 1.4835(2) 0.89949(9) 0.0433(6) Uani 1 1 d . . . . .
H74A H 0.605457 1.485679 0.918823 0.052 Uiso 1 1 calc R U . . .
H74B H 0.754761 1.550655 0.909499 0.052 Uiso 1 1 calc R U . . .
C75 C 0.5355(2) 1.48932(19) 0.82843(9) 0.0408(6) Uani 1 1 d . . . . .
C76 C 0.5266(2) 1.4856(2) 0.77318(9) 0.0408(6) Uani 1 1 d . . . . .
C77 C 0.4241(3) 1.5180(2) 0.75072(11) 0.0527(7) Uani 1 1 d . . . . .
H77 H 0.360888 1.541798 0.770767 0.063 Uiso 1 1 calc R U . . .
C78 C 0.5002(3) 1.4817(2) 0.67600(11) 0.0577(8) Uani 1 1 d . . . . .
H78 H 0.493005 1.476966 0.641045 0.069 Uiso 1 1 calc R U . . .
C79 C 0.6037(3) 1.4513(2) 0.69822(10) 0.0581(8) Uani 1 1 d . . . . .
H79 H 0.667092 1.428174 0.678070 0.070 Uiso 1 1 calc R U . . .
F1 F 0.81748(18) 0.74753(14) 0.83521(7) 0.0794(5) Uani 1 1 d . . . . .
O1 O -0.05623(16) 0.54362(15) 0.65382(6) 0.0529(5) Uani 1 1 d . . . . .
N1 N 0.16638(19) 0.55929(16) 0.65981(7) 0.0408(5) Uani 1 1 d . . . . .
H1 H 0.234508 0.572289 0.680700 0.049 Uiso 1 1 calc R U . . .
C1 C 0.5178(3) 0.7959(2) 0.78328(9) 0.0489(7) Uani 1 1 d . . . . .
H1A H 0.437414 0.811053 0.794307 0.059 Uiso 1 1 calc R U . . .
F2 F 0.93998(16) 1.02233(16) 0.57843(7) 0.0828(6) Uani 1 1 d . . . . .
N2 N 0.1608(2) 0.6126(2) 0.75850(8) 0.0640(7) Uani 1 1 d . . . . .
C2 C 0.6120(3) 0.7841(2) 0.81792(10) 0.0559(7) Uani 1 1 d . . . . .
H2 H 0.597464 0.792264 0.852195 0.067 Uiso 1 1 calc R U . . .
F3 F -0.42621(18) 0.64202(19) 0.44369(8) 0.1020(7) Uani 1 1 d . . . . .
N3 N -0.0763(2) 0.5413(2) 0.80630(9) 0.0553(6) Uani 1 1 d . . . . .
C3 C 0.7250(3) 0.7607(2) 0.80148(11) 0.0563(8) Uani 1 1 d . . . . .
F4 F 0.38434(16) 0.76494(15) 0.36708(5) 0.0678(5) Uani 1 1 d . . . . .
C4 C 0.7490(3) 0.7474(2) 0.75232(11) 0.0550(7) Uani 1 1 d . . . . .
H4 H 0.828646 0.729894 0.741905 0.066 Uiso 1 1 calc R U . . .
C5 C 0.6546(2) 0.7600(2) 0.71812(10) 0.0460(6) Uani 1 1 d . . . . .
H5 H 0.670057 0.750651 0.683972 0.055 Uiso 1 1 calc R U . . .
C6 C 0.5378(2) 0.7860(2) 0.73281(9) 0.0422(6) Uani 1 1 d . . . . .
C7 C 0.4313(2) 0.7963(2) 0.69822(9) 0.0433(6) Uani 1 1 d . . . . .
H7 H 0.343546 0.769835 0.708982 0.052 Uiso 1 1 calc R U . . .
C8 C 0.4416(2) 0.8379(2) 0.65371(9) 0.0395(6) Uani 1 1 d . . . . .
C9 C 0.5723(2) 0.8919(2) 0.63293(9) 0.0401(6) Uani 1 1 d . . . . .
C10 C 0.6032(2) 0.8626(2) 0.58534(9) 0.0451(6) Uani 1 1 d . . . . .
H10 H 0.538540 0.811117 0.565326 0.054 Uiso 1 1 calc R U . . .
C11 C 0.7260(3) 0.9067(2) 0.56630(10) 0.0524(7) Uani 1 1 d . . . . .
H11 H 0.745900 0.886889 0.533524 0.063 Uiso 1 1 calc R U . . .
C12 C 0.8176(3) 0.9795(2) 0.59613(12) 0.0558(8) Uani 1 1 d . . . . .
C13 C 0.7913(3) 1.0142(2) 0.64289(12) 0.0570(7) Uani 1 1 d . . . . .
H13 H 0.856188 1.067046 0.662237 0.068 Uiso 1 1 calc R U . . .
C14 C 0.6674(3) 0.9702(2) 0.66112(10) 0.0492(7) Uani 1 1 d . . . . .
H14 H 0.646896 0.993659 0.693303 0.059 Uiso 1 1 calc R U . . .
C15 C 0.3232(2) 0.8354(2) 0.62123(8) 0.0398(6) Uani 1 1 d . . . . .
C16 C 0.2845(3) 0.9450(2) 0.62046(9) 0.0500(7) Uani 1 1 d . . . . .
H16A H 0.361459 1.001997 0.610251 0.060 Uiso 1 1 calc R U . . .
H16B H 0.212382 0.937871 0.595462 0.060 Uiso 1 1 calc R U . . .
C17 C 0.2390(3) 0.9838(3) 0.66964(11) 0.0718(9) Uani 1 1 d . . . . .
H17A H 0.310436 0.989377 0.694764 0.086 Uiso 1 1 calc R U . . .
H17B H 0.224528 1.058716 0.667008 0.086 Uiso 1 1 calc R U . . .
C18 C 0.1134(4) 0.9090(4) 0.68699(13) 0.0961(12) Uani 1 1 d . . . . .
H18A H 0.042248 0.901883 0.662130 0.144 Uiso 1 1 calc R U . . .
H18B H 0.087926 0.940702 0.718113 0.144 Uiso 1 1 calc R U . . .
H18C H 0.128471 0.835929 0.691970 0.144 Uiso 1 1 calc R U . . .
C19 C 0.2643(2) 0.7458(2) 0.59221(8) 0.0374(6) Uani 1 1 d . . . . .
C20 C 0.1593(2) 0.7440(2) 0.55368(8) 0.0387(6) Uani 1 1 d . . . . .
C21 C 0.0316(2) 0.7243(2) 0.56433(9) 0.0425(6) Uani 1 1 d . . . . .
H21 H 0.013491 0.719912 0.598374 0.051 Uiso 1 1 calc R U . . .
C22 C -0.0865(2) 0.7083(2) 0.53125(9) 0.0434(6) Uani 1 1 d . . . . .
C23 C -0.2029(3) 0.6362(2) 0.54536(11) 0.0546(7) Uani 1 1 d . . . . .
H23 H -0.203378 0.601720 0.575561 0.066 Uiso 1 1 calc R U . . .
C24 C -0.3178(3) 0.6139(3) 0.51610(13) 0.0677(9) Uani 1 1 d . . . . .
H24 H -0.396552 0.564669 0.525809 0.081 Uiso 1 1 calc R U . . .
C25 C -0.3143(3) 0.6646(3) 0.47326(13) 0.0674(9) Uani 1 1 d . . . . .
C26 C -0.2036(3) 0.7382(3) 0.45794(11) 0.0628(8) Uani 1 1 d . . . . .
H26 H -0.205477 0.773376 0.428019 0.075 Uiso 1 1 calc R U . . .
C27 C -0.0888(3) 0.7598(2) 0.48745(10) 0.0517(7) Uani 1 1 d . . . . .
H27 H -0.011201 0.810187 0.477564 0.062 Uiso 1 1 calc R U . . .
C28 C 0.2128(2) 0.7505(2) 0.50280(8) 0.0371(6) Uani 1 1 d . . . . .
C29 C 0.1701(2) 0.6661(2) 0.46626(9) 0.0446(6) Uani 1 1 d . . . . .
H29 H 0.100878 0.604203 0.473011 0.054 Uiso 1 1 calc R U . . .
C30 C 0.2258(3) 0.6699(2) 0.42037(9) 0.0486(7) Uani 1 1 d . . . . .
H30 H 0.195354 0.612379 0.395427 0.058 Uiso 1 1 calc R U . . .
C31 C 0.3271(3) 0.7602(2) 0.41217(9) 0.0477(7) Uani 1 1 d . . . . .
C32 C 0.3718(3) 0.8448(2) 0.44640(9) 0.0486(7) Uani 1 1 d . . . . .
H32 H 0.440472 0.906697 0.439144 0.058 Uiso 1 1 calc R U . . .
C33 C 0.3154(2) 0.8391(2) 0.49200(9) 0.0452(6) Uani 1 1 d . . . . .
H33 H 0.347327 0.897059 0.516604 0.054 Uiso 1 1 calc R U . . .
C34 C 0.3033(2) 0.6361(2) 0.59155(9) 0.0402(6) Uani 1 1 d . . . . .
H34A H 0.382139 0.644240 0.613547 0.048 Uiso 1 1 calc R U . . .
H34B H 0.328055 0.616720 0.557750 0.048 Uiso 1 1 calc R U . . .
C35 C 0.1925(2) 0.5422(2) 0.60800(8) 0.0427(6) Uani 1 1 d . . . . .
H35A H 0.110936 0.538052 0.588072 0.051 Uiso 1 1 calc R U . . .
H35B H 0.218018 0.471216 0.602353 0.051 Uiso 1 1 calc R U . . .
C36 C 0.0482(2) 0.55696(19) 0.67841(9) 0.0394(6) Uani 1 1 d . . . . .
C37 C 0.0481(2) 0.5704(2) 0.73349(9) 0.0398(6) Uani 1 1 d . . . . .
C38 C -0.0683(3) 0.5347(2) 0.75781(10) 0.0483(7) Uani 1 1 d . . . . .
H38 H -0.147021 0.503784 0.738694 0.058 Uiso 1 1 calc R U . . .
C39 C 0.0359(3) 0.5851(3) 0.83102(11) 0.0625(8) Uani 1 1 d . . . . .
H39 H 0.035815 0.592860 0.865971 0.075 Uiso 1 1 calc R U . . .
C40 C 0.1525(3) 0.6198(3) 0.80735(11) 0.0804(11) Uani 1 1 d . . . . .
H40 H 0.231003 0.650290 0.826642 0.096 Uiso 1 1 calc R U . . .

loop_
_atom_site_aniso_label
_atom_site_aniso_U_11
_atom_site_aniso_U_22
_atom_site_aniso_U_33
_atom_site_aniso_U_23
_atom_site_aniso_U_13
_atom_site_aniso_U_12
C00T 0.0402(14) 0.0554(17) 0.0320(13) -0.0005(12) -0.0012(11) 0.0129(12)
O2 0.0472(11) 0.0644(12) 0.0601(12) 0.0167(9) 0.0166(9) 0.0255(9)
N4 0.0385(12) 0.0503(13) 0.0354(12) 0.0012(10) 0.0031(9) 0.0116(10)
F5 0.0769(12) 0.0736(12) 0.0939(14) 0.0087(10) 0.0417(10) 0.0148(10)
N5 0.0510(13) 0.0605(15) 0.0449(14) -0.0050(11) -0.0064(11) 0.0247(11)
F6 0.0810(13) 0.0992(16) 0.163(2) 0.0380(14) -0.0138(13) 0.0524(12)
N6 0.0497(14) 0.0632(16) 0.0609(17) 0.0088(12) -0.0139(12) 0.0125(12)
F7 0.0663(11) 0.1223(17) 0.0861(13) -0.0129(12) 0.0255(10) 0.0345(11)
F8 0.0874(12) 0.1047(14) 0.0356(9) 0.0034(9) -0.0054(8) 0.0404(11)
C41 0.0599(17) 0.0512(17) 0.0441(16) -0.0009(13) 0.0012(14) 0.0169(14)
C42 0.072(2) 0.0477(17) 0.0425(16) -0.0020(13) 0.0113(15) 0.0094(15)
C43 0.062(2) 0.0472(17) 0.068(2) 0.0093(15) 0.0253(17) 0.0141(14)
C44 0.0479(17) 0.0555(18) 0.073(2) 0.0179(15) 0.0038(15) 0.0150(14)
C45 0.0515(17) 0.0530(17) 0.0486(16) 0.0113(13) -0.0003(13) 0.0153(13)
C46 0.0503(16) 0.0431(15) 0.0413(15) 0.0025(12) -0.0002(12) 0.0176(12)
C47 0.0502(15) 0.0543(17) 0.0391(15) -0.0016(13) -0.0023(12) 0.0241(13)
C48 0.0430(14) 0.0484(15) 0.0343(14) -0.0021(12) -0.0037(11) 0.0178(12)
C49 0.0415(14) 0.0468(16) 0.0451(16) 0.0033(12) 0.0004(12) 0.0127(12)
C50 0.0579(17) 0.0606(19) 0.0510(18) 0.0026(14) -0.0083(14) 0.0215(14)
C51 0.0617(19) 0.075(2) 0.074(2) 0.0145(18) -0.0205(17) 0.0195(17)
C52 0.0486(18) 0.061(2) 0.108(3) 0.019(2) -0.0067(18) 0.0263(16)
C53 0.0569(18) 0.0524(19) 0.093(3) 0.0082(17) 0.0127(18) 0.0236(15)
C54 0.0552(17) 0.0510(17) 0.0607(18) 0.0019(14) 0.0054(14) 0.0205(14)
C55 0.0411(14) 0.0484(16) 0.0349(14) 0.0038(12) -0.0029(11) 0.0163(12)
C56 0.0525(16) 0.0462(16) 0.0488(16) -0.0004(13) -0.0021(13) 0.0186(13)
C57 0.0643(18) 0.0537(18) 0.0567(18) -0.0112(14) -0.0136(15) 0.0152(15)
C58 0.088(2) 0.069(2) 0.067(2) -0.0127(17) -0.0358(18) 0.0308(18)
C59 0.0392(14) 0.0469(15) 0.0321(13) 0.0050(12) -0.0039(11) 0.0152(12)
C60 0.0408(14) 0.0405(14) 0.0372(14) 0.0003(11) -0.0003(11) 0.0109(11)
C61 0.0426(15) 0.0496(16) 0.0406(15) 0.0050(12) 0.0016(12) 0.0096(12)
C62 0.0362(14) 0.0533(16) 0.0426(15) -0.0025(13) -0.0016(12) 0.0080(12)
C63 0.0474(16) 0.0650(19) 0.0530(17) 0.0036(14) 0.0019(13) 0.0191(14)
C64 0.0521(18) 0.075(2) 0.069(2) -0.0042(17) 0.0022(16) 0.0252(16)
C65 0.0440(16) 0.082(2) 0.059(2) -0.0207(18) 0.0052(15) 0.0165(16)
C66 0.0523(17) 0.073(2) 0.0506(18) -0.0010(15) 0.0083(14) 0.0014(16)
C67 0.0465(16) 0.0564(18) 0.0497(17) 0.0035(14) 0.0033(13) 0.0119(13)
C68 0.0398(14) 0.0482(16) 0.0339(14) 0.0012(12) 0.0027(11) 0.0102(12)
C69 0.0494(15) 0.0520(17) 0.0406(16) -0.0012(13) 0.0023(12) 0.0170(13)
C70 0.0550(17) 0.066(2) 0.0375(16) -0.0109(14) -0.0003(13) 0.0168(15)
C71 0.0520(16) 0.076(2) 0.0300(15) 0.0055(14) -0.0038(12) 0.0172(15)
C72 0.0580(17) 0.0597(18) 0.0388(16) 0.0026(13) 0.0008(13) 0.0233(14)
C73 0.0553(16) 0.0496(17) 0.0356(15) -0.0009(12) 0.0012(12) 0.0161(13)
C74 0.0454(15) 0.0460(16) 0.0363(14) -0.0044(12) 0.0019(11) 0.0087(12)
C75 0.0394(15) 0.0367(14) 0.0483(16) 0.0049(12) 0.0040(12) 0.0124(11)
C76 0.0360(14) 0.0389(14) 0.0476(16) 0.0049(12) -0.0012(12) 0.0085(11)
C77 0.0440(16) 0.0568(18) 0.0587(19) 0.0114(14) -0.0008(14) 0.0130(13)
C78 0.0614(18) 0.0632(19) 0.0488(17) -0.0064(14) -0.0169(15) 0.0193(15)
C79 0.0616(18) 0.074(2) 0.0440(17) -0.0095(15) -0.0074(14) 0.0307(16)
F1 0.0872(12) 0.0658(11) 0.0833(13) 0.0094(9) -0.0420(10) 0.0164(9)
O1 0.0391(10) 0.0683(13) 0.0510(11) 0.0128(9) -0.0061(9) 0.0109(9)
N1 0.0374(12) 0.0499(13) 0.0348(12) 0.0022(9) -0.0023(9) 0.0106(10)
C1 0.0608(17) 0.0507(17) 0.0367(15) 0.0011(12) 0.0000(13) 0.0171(14)
F2 0.0551(10) 0.0861(13) 0.1043(15) 0.0230(11) 0.0253(10) 0.0061(9)
N2 0.0418(14) 0.098(2) 0.0444(14) -0.0084(13) 0.0028(11) 0.0041(13)
C2 0.079(2) 0.0486(17) 0.0383(16) 0.0023(13) -0.0102(15) 0.0131(15)
F3 0.0665(12) 0.1415(19) 0.0967(15) -0.0434(13) -0.0419(11) 0.0377(12)
N3 0.0484(14) 0.0655(16) 0.0532(15) 0.0018(12) 0.0118(12) 0.0160(12)
C3 0.0625(19) 0.0441(17) 0.059(2) 0.0057(14) -0.0251(16) 0.0080(14)
F4 0.0772(11) 0.0905(12) 0.0386(9) 0.0028(8) 0.0156(8) 0.0255(9)
C4 0.0468(16) 0.0507(17) 0.068(2) 0.0115(15) -0.0057(14) 0.0115(13)
C5 0.0433(15) 0.0471(16) 0.0470(16) 0.0051(12) 0.0008(12) 0.0097(12)
C6 0.0460(15) 0.0422(15) 0.0375(15) 0.0037(11) -0.0009(12) 0.0088(12)
C7 0.0385(14) 0.0533(16) 0.0374(15) -0.0010(12) 0.0019(11) 0.0105(12)
C8 0.0413(14) 0.0465(15) 0.0319(14) -0.0025(11) -0.0005(11) 0.0140(12)
C9 0.0408(14) 0.0432(15) 0.0368(14) 0.0022(12) -0.0006(11) 0.0116(12)
C10 0.0437(15) 0.0485(16) 0.0447(16) 0.0012(12) 0.0039(12) 0.0145(12)
C11 0.0533(17) 0.0573(18) 0.0501(17) 0.0048(14) 0.0113(14) 0.0193(15)
C12 0.0420(16) 0.0538(18) 0.073(2) 0.0165(16) 0.0149(15) 0.0109(14)
C13 0.0517(17) 0.0446(17) 0.070(2) 0.0051(15) -0.0040(15) 0.0023(14)
C14 0.0558(17) 0.0426(16) 0.0478(16) 0.0012(13) 0.0017(13) 0.0093(13)
C15 0.0426(14) 0.0488(16) 0.0301(13) 0.0025(12) 0.0032(11) 0.0153(12)
C16 0.0523(16) 0.0535(17) 0.0460(16) -0.0002(13) -0.0027(13) 0.0171(13)
C17 0.094(2) 0.079(2) 0.0547(19) -0.0130(17) -0.0063(18) 0.049(2)
C18 0.104(3) 0.131(3) 0.072(2) 0.005(2) 0.029(2) 0.064(3)
C19 0.0370(13) 0.0480(15) 0.0294(13) 0.0040(11) 0.0031(11) 0.0139(11)
C20 0.0400(14) 0.0442(15) 0.0332(14) 0.0033(11) -0.0017(11) 0.0127(11)
C21 0.0441(15) 0.0479(16) 0.0375(14) 0.0059(12) 0.0007(12) 0.0144(12)
C22 0.0381(14) 0.0511(16) 0.0425(15) -0.0031(12) -0.0009(12) 0.0155(12)
C23 0.0428(16) 0.0589(18) 0.0621(19) -0.0005(15) -0.0012(14) 0.0132(14)
C24 0.0471(18) 0.068(2) 0.083(3) -0.0164(19) -0.0058(17) 0.0107(15)
C25 0.0473(19) 0.091(3) 0.065(2) -0.035(2) -0.0228(17) 0.0298(18)
C26 0.065(2) 0.093(2) 0.0423(17) -0.0111(16) -0.0083(15) 0.0475(19)
C27 0.0487(16) 0.0687(19) 0.0437(16) -0.0010(14) 0.0002(13) 0.0271(14)
C28 0.0358(13) 0.0450(15) 0.0328(13) 0.0037(11) -0.0043(11) 0.0143(12)
C29 0.0391(14) 0.0512(16) 0.0425(15) 0.0000(13) -0.0016(12) 0.0099(12)
C30 0.0529(16) 0.0577(18) 0.0364(15) -0.0100(13) -0.0026(13) 0.0193(14)
C31 0.0539(16) 0.0659(19) 0.0287(14) 0.0028(13) 0.0044(12) 0.0253(15)
C32 0.0507(16) 0.0535(17) 0.0397(16) 0.0067(13) 0.0023(13) 0.0079(13)
C33 0.0540(16) 0.0480(16) 0.0329(14) 0.0020(12) -0.0016(12) 0.0109(13)
C34 0.0411(14) 0.0498(16) 0.0312(13) -0.0005(11) 0.0005(11) 0.0145(12)
C35 0.0487(15) 0.0478(16) 0.0323(14) -0.0003(11) -0.0022(11) 0.0137(12)
C36 0.0366(15) 0.0378(14) 0.0438(15) 0.0052(11) -0.0025(12) 0.0087(11)
C37 0.0338(14) 0.0443(15) 0.0427(15) 0.0022(12) -0.0002(12) 0.0127(11)
C38 0.0420(15) 0.0601(18) 0.0454(17) 0.0046(13) 0.0054(13) 0.0167(13)
C39 0.0597(19) 0.086(2) 0.0409(16) -0.0071(15) 0.0083(15) 0.0173(17)
C40 0.0502(18) 0.137(3) 0.0429(19) -0.0137(19) 0.0046(15) 0.0054(19)

loop_
_atom_type_symbol
_atom_type_description
_atom_type_scat_dispersion_real
_atom_type_scat_dispersion_imag
_atom_type_scat_source
C C 0.0137 0.0067 'International Tables Vol C Tables 4.2.6.8 and 6.1.1.4'
H H 0.0000 0.0000 'International Tables Vol C Tables 4.2.6.8 and 6.1.1.4'
F F 0.0583 0.0400 'International Tables Vol C Tables 4.2.6.8 and 6.1.1.4'
N N 0.0241 0.0134 'International Tables Vol C Tables 4.2.6.8 and 6.1.1.4'
O O 0.0389 0.0241 'International Tables Vol C Tables 4.2.6.8 and 6.1.1.4'

loop_
_geom_angle_atom_site_label_1
_geom_angle_atom_site_label_2
_geom_angle_atom_site_label_3
_geom_angle
_geom_angle_site_symmetry_1
_geom_angle_site_symmetry_3
_geom_angle_publ_flag
H00A C00T H00B 107.8 . . ?
C59 C00T H00A 109.0 . . ?
C59 C00T H00B 109.0 . . ?
C59 C00T C74 112.7(2) . . ?
C74 C00T H00A 109.0 . . ?
C74 C00T H00B 109.0 . . ?
C74 N4 H4A 117.2 . . ?
C75 N4 H4A 117.2 . . ?
C75 N4 C74 125.6(2) . . ?
C76 N5 C79 115.6(2) . . ?
C78 N6 C77 115.5(2) . . ?
C42 C41 H41 119.1 . . ?
C42 C41 C46 121.7(3) . . ?
C46 C41 H41 119.1 . . ?
C41 C42 H42 121.0 . . ?
C43 C42 C41 118.1(3) . . ?
C43 C42 H42 121.0 . . ?
C42 C43 F5 118.8(3) . . ?
C42 C43 C44 123.0(3) . . ?
C44 C43 F5 118.2(3) . . ?
C43 C44 H44 120.7 . . ?
C43 C44 C45 118.6(3) . . ?
C45 C44 H44 120.7 . . ?
C44 C45 H45 119.7 . . ?
C44 C45 C46 120.6(3) . . ?
C46 C45 H45 119.7 . . ?
C41 C46 C45 117.8(2) . . ?
C41 C46 C47 119.6(2) . . ?
C45 C46 C47 122.6(2) . . ?
C46 C47 H47 116.1 . . ?
C48 C47 C46 127.8(2) . . ?
C48 C47 H47 116.1 . . ?
C47 C48 C49 123.5(2) . . ?
C47 C48 C55 122.0(2) . . ?
C55 C48 C49 114.6(2) . . ?
C50 C49 C48 120.2(2) . . ?
C50 C49 C54 118.6(2) . . ?
C54 C49 C48 121.2(2) . . ?
C49 C50 H50 119.5 . . ?
C49 C50 C51 120.9(3) . . ?
C51 C50 H50 119.5 . . ?
C50 C51 H51 121.1 . . ?
C52 C51 C50 117.9(3) . . ?
C52 C51 H51 121.1 . . ?
C51 C52 F6 117.7(3) . . ?
C51 C52 C53 123.6(3) . . ?
C53 C52 F6 118.7(3) . . ?
C52 C53 H53 120.8 . . ?
C52 C53 C54 118.4(3) . . ?
C54 C53 H53 120.8 . . ?
C49 C54 H54 119.7 . . ?
C53 C54 C49 120.5(3) . . ?
C53 C54 H54 119.7 . . ?
C48 C55 C56 114.0(2) . . ?
C59 C55 C48 122.4(2) . . ?
C59 C55 C56 123.4(2) . . ?
C55 C56 H56A 108.9 . . ?
C55 C56 H56B 108.9 . . ?
H56A C56 H56B 107.7 . . ?
C57 C56 C55 113.4(2) . . ?
C57 C56 H56A 108.9 . . ?
C57 C56 H56B 108.9 . . ?
C56 C57 H57A 108.9 . . ?
C56 C57 H57B 108.9 . . ?
H57A C57 H57B 107.7 . . ?
C58 C57 C56 113.3(2) . . ?
C58 C57 H57A 108.9 . . ?
C58 C57 H57B 108.9 . . ?
C57 C58 H58A 109.5 . . ?
C57 C58 H58B 109.5 . . ?
C57 C58 H58C 109.5 . . ?
H58A C58 H58B 109.5 . . ?
H58A C58 H58C 109.5 . . ?
H58B C58 H58C 109.5 . . ?
C55 C59 C00T 124.2(2) . . ?
C55 C59 C60 123.5(2) . . ?
C60 C59 C00T 112.2(2) . . ?
C61 C60 C59 121.7(2) . . ?
C61 C60 C68 125.3(2) . . ?
C68 C60 C59 112.6(2) . . ?
C60 C61 H61 114.8 . . ?
C60 C61 C62 130.5(2) . . ?
C62 C61 H61 114.8 . . ?
C63 C62 C61 117.5(2) . . ?
C63 C62 C67 117.7(2) . . ?
C67 C62 C61 124.8(2) . . ?
C62 C63 H63 118.9 . . ?
C64 C63 C62 122.2(3) . . ?
C64 C63 H63 118.9 . . ?
C63 C64 H64 121.0 . . ?
C65 C64 C63 118.0(3) . . ?
C65 C64 H64 121.0 . . ?
F7 C65 C64 119.3(3) . . ?
F7 C65 C66 118.0(3) . . ?
C64 C65 C66 122.6(3) . . ?
C65 C66 H66 120.8 . . ?
C65 C66 C67 118.3(3) . . ?
C67 C66 H66 120.8 . . ?
C62 C67 H67 119.4 . . ?
C66 C67 C62 121.1(3) . . ?
C66 C67 H67 119.4 . . ?
C69 C68 C60 121.9(2) . . ?
C69 C68 C73 118.3(2) . . ?
C73 C68 C60 119.7(2) . . ?
C68 C69 H69 119.4 . . ?
C68 C69 C70 121.2(3) . . ?
C70 C69 H69 119.4 . . ?
C69 C70 H70 121.0 . . ?
C71 C70 C69 118.1(2) . . ?
C71 C70 H70 121.0 . . ?
F8 C71 C72 118.0(3) . . ?
C70 C71 F8 118.7(2) . . ?
C70 C71 C72 123.3(3) . . ?
C71 C72 H72 121.2 . . ?
C71 C72 C73 117.6(3) . . ?
C73 C72 H72 121.2 . . ?
C68 C73 H73 119.2 . . ?
C72 C73 C68 121.6(2) . . ?
C72 C73 H73 119.2 . . ?
C00T C74 H74A 109.3 . . ?
C00T C74 H74B 109.3 . . ?
N4 C74 C00T 111.47(19) . . ?
N4 C74 H74A 109.3 . . ?
N4 C74 H74B 109.3 . . ?
H74A C74 H74B 108.0 . . ?
O2 C75 N4 124.7(2) . . ?
O2 C75 C76 120.2(2) . . ?
N4 C75 C76 115.1(2) . . ?
N5 C76 C75 119.2(2) . . ?
N5 C76 C77 121.7(2) . . ?
C77 C76 C75 119.1(2) . . ?
N6 C77 C76 122.5(3) . . ?
N6 C77 H77 118.8 . . ?
C76 C77 H77 118.8 . . ?
N6 C78 H78 118.9 . . ?
N6 C78 C79 122.1(3) . . ?
C79 C78 H78 118.9 . . ?
N5 C79 C78 122.6(3) . . ?
N5 C79 H79 118.7 . . ?
C78 C79 H79 118.7 . . ?
C35 N1 H1 117.2 . . ?
C36 N1 H1 117.2 . . ?
C36 N1 C35 125.6(2) . . ?
C2 C1 H1A 119.0 . . ?
C2 C1 C6 121.9(3) . . ?
C6 C1 H1A 119.0 . . ?
C37 N2 C40 115.9(2) . . ?
C1 C2 H2 120.9 . . ?
C3 C2 C1 118.2(3) . . ?
C3 C2 H2 120.9 . . ?
C39 N3 C38 115.7(2) . . ?
F1 C3 C4 118.7(3) . . ?
C2 C3 F1 118.7(3) . . ?
C2 C3 C4 122.6(3) . . ?
C3 C4 H4 120.7 . . ?
C3 C4 C5 118.7(3) . . ?
C5 C4 H4 120.7 . . ?
C4 C5 H5 119.4 . . ?
C4 C5 C6 121.3(3) . . ?
C6 C5 H5 119.4 . . ?
C1 C6 C7 118.7(2) . . ?
C5 C6 C1 117.3(2) . . ?
C5 C6 C7 123.8(2) . . ?
C6 C7 H7 115.6 . . ?
C8 C7 C6 128.9(2) . . ?
C8 C7 H7 115.6 . . ?
C7 C8 C9 122.6(2) . . ?
C7 C8 C15 122.6(2) . . ?
C9 C8 C15 114.9(2) . . ?
C10 C9 C8 120.5(2) . . ?
C10 C9 C14 118.2(2) . . ?
C14 C9 C8 121.3(2) . . ?
C9 C10 H10 119.2 . . ?
C11 C10 C9 121.6(2) . . ?
C11 C10 H10 119.2 . . ?
C10 C11 H11 121.0 . . ?
C12 C11 C10 117.9(3) . . ?
C12 C11 H11 121.0 . . ?
F2 C12 C11 118.9(3) . . ?
F2 C12 C13 118.1(3) . . ?
C11 C12 C13 123.0(3) . . ?
C12 C13 H13 120.9 . . ?
C12 C13 C14 118.2(3) . . ?
C14 C13 H13 120.9 . . ?
C9 C14 H14 119.5 . . ?
C13 C14 C9 121.0(3) . . ?
C13 C14 H14 119.5 . . ?
C8 C15 C16 114.5(2) . . ?
C19 C15 C8 122.0(2) . . ?
C19 C15 C16 123.2(2) . . ?
C15 C16 H16A 108.8 . . ?
C15 C16 H16B 108.8 . . ?
H16A C16 H16B 107.7 . . ?
C17 C16 C15 113.7(2) . . ?
C17 C16 H16A 108.8 . . ?
C17 C16 H16B 108.8 . . ?
C16 C17 H17A 108.8 . . ?
C16 C17 H17B 108.8 . . ?
H17A C17 H17B 107.6 . . ?
C18 C17 C16 114.0(3) . . ?
C18 C17 H17A 108.8 . . ?
C18 C17 H17B 108.8 . . ?
C17 C18 H18A 109.5 . . ?
C17 C18 H18B 109.5 . . ?
C17 C18 H18C 109.5 . . ?
H18A C18 H18B 109.5 . . ?
H18A C18 H18C 109.5 . . ?
H18B C18 H18C 109.5 . . ?
C15 C19 C20 124.2(2) . . ?
C15 C19 C34 124.1(2) . . ?
C20 C19 C34 111.5(2) . . ?
C21 C20 C19 121.8(2) . . ?
C21 C20 C28 125.2(2) . . ?
C28 C20 C19 112.40(19) . . ?
C20 C21 H21 115.0 . . ?
C20 C21 C22 129.9(2) . . ?
C22 C21 H21 115.0 . . ?
C23 C22 C21 117.2(2) . . ?
C27 C22 C21 124.4(2) . . ?
C27 C22 C23 118.4(2) . . ?
C22 C23 H23 119.3 . . ?
C24 C23 C22 121.3(3) . . ?
C24 C23 H23 119.3 . . ?
C23 C24 H24 121.0 . . ?
C25 C24 C23 118.0(3) . . ?
C25 C24 H24 121.0 . . ?
F3 C25 C26 118.1(3) . . ?
C24 C25 F3 118.6(3) . . ?
C24 C25 C26 123.3(3) . . ?
C25 C26 H26 120.9 . . ?
C25 C26 C27 118.2(3) . . ?
C27 C26 H26 120.9 . . ?
C22 C27 C26 120.7(3) . . ?
C22 C27 H27 119.6 . . ?
C26 C27 H27 119.6 . . ?
C29 C28 C20 122.2(2) . . ?
C33 C28 C20 119.9(2) . . ?
C33 C28 C29 117.7(2) . . ?
C28 C29 H29 119.1 . . ?
C30 C29 C28 121.7(2) . . ?
C30 C29 H29 119.1 . . ?
C29 C30 H30 121.3 . . ?
C31 C30 C29 117.5(2) . . ?
C31 C30 H30 121.3 . . ?
F4 C31 C30 118.3(2) . . ?
C32 C31 F4 118.5(2) . . ?
C32 C31 C30 123.1(2) . . ?
C31 C32 H32 120.8 . . ?
C31 C32 C33 118.4(3) . . ?
C33 C32 H32 120.8 . . ?
C28 C33 H33 119.3 . . ?
C32 C33 C28 121.5(2) . . ?
C32 C33 H33 119.3 . . ?
C19 C34 H34A 109.0 . . ?
C19 C34 H34B 109.0 . . ?
C19 C34 C35 112.73(19) . . ?
H34A C34 H34B 107.8 . . ?
C35 C34 H34A 109.0 . . ?
C35 C34 H34B 109.0 . . ?
N1 C35 C34 111.00(19) . . ?
N1 C35 H35A 109.4 . . ?
N1 C35 H35B 109.4 . . ?
C34 C35 H35A 109.4 . . ?
C34 C35 H35B 109.4 . . ?
H35A C35 H35B 108.0 . . ?
O1 C36 N1 125.0(2) . . ?
O1 C36 C37 120.4(2) . . ?
N1 C36 C37 114.5(2) . . ?
N2 C37 C36 119.6(2) . . ?
N2 C37 C38 120.5(2) . . ?
C38 C37 C36 119.8(2) . . ?
N3 C38 C37 123.5(3) . . ?
N3 C38 H38 118.2 . . ?
C37 C38 H38 118.2 . . ?
N3 C39 H39 119.3 . . ?
N3 C39 C40 121.4(3) . . ?
C40 C39 H39 119.3 . . ?
N2 C40 C39 123.0(3) . . ?
N2 C40 H40 118.5 . . ?
C39 C40 H40 118.5 . . ?

loop_
_geom_bond_atom_site_label_1
_geom_bond_atom_site_label_2
_geom_bond_distance
_geom_bond_site_symmetry_2
_geom_bond_publ_flag
C00T H00A 0.9900 . ?
C00T H00B 0.9900 . ?
C00T C59 1.513(3) . ?
C00T C74 1.530(4) . ?
O2 C75 1.231(3) . ?
N4 H4A 0.8800 . ?
N4 C74 1.452(3) . ?
N4 C75 1.335(3) . ?
F5 C43 1.369(3) . ?
N5 C76 1.326(3) . ?
N5 C79 1.341(3) . ?
F6 C52 1.371(3) . ?
N6 C77 1.341(3) . ?
N6 C78 1.322(4) . ?
F7 C65 1.361(3) . ?
F8 C71 1.371(3) . ?
C41 H41 0.9500 . ?
C41 C42 1.384(4) . ?
C41 C46 1.393(4) . ?
C42 H42 0.9500 . ?
C42 C43 1.354(4) . ?
C43 C44 1.368(4) . ?
C44 H44 0.9500 . ?
C44 C45 1.390(4) . ?
C45 H45 0.9500 . ?
C45 C46 1.394(4) . ?
C46 C47 1.483(3) . ?
C47 H47 0.9500 . ?
C47 C48 1.336(3) . ?
C48 C49 1.500(3) . ?
C48 C55 1.499(3) . ?
C49 C50 1.386(4) . ?
C49 C54 1.396(4) . ?
C50 H50 0.9500 . ?
C50 C51 1.399(4) . ?
C51 H51 0.9500 . ?
C51 C52 1.356(5) . ?
C52 C53 1.362(5) . ?
C53 H53 0.9500 . ?
C53 C54 1.386(4) . ?
C54 H54 0.9500 . ?
C55 C56 1.522(4) . ?
C55 C59 1.343(3) . ?
C56 H56A 0.9900 . ?
C56 H56B 0.9900 . ?
C56 C57 1.519(4) . ?
C57 H57A 0.9900 . ?
C57 H57B 0.9900 . ?
C57 C58 1.515(4) . ?
C58 H58A 0.9800 . ?
C58 H58B 0.9800 . ?
C58 H58C 0.9800 . ?
C59 C60 1.499(3) . ?
C60 C61 1.340(3) . ?
C60 C68 1.497(3) . ?
C61 H61 0.9500 . ?
C61 C62 1.473(3) . ?
C62 C63 1.395(4) . ?
C62 C67 1.395(4) . ?
C63 H63 0.9500 . ?
C63 C64 1.379(4) . ?
C64 H64 0.9500 . ?
C64 C65 1.369(4) . ?
C65 C66 1.382(4) . ?
C66 H66 0.9500 . ?
C66 C67 1.388(4) . ?
C67 H67 0.9500 . ?
C68 C69 1.385(3) . ?
C68 C73 1.395(4) . ?
C69 H69 0.9500 . ?
C69 C70 1.386(4) . ?
C70 H70 0.9500 . ?
C70 C71 1.368(4) . ?
C71 C72 1.374(4) . ?
C72 H72 0.9500 . ?
C72 C73 1.380(4) . ?
C73 H73 0.9500 . ?
C74 H74A 0.9900 . ?
C74 H74B 0.9900 . ?
C75 C76 1.502(3) . ?
C76 C77 1.378(3) . ?
C77 H77 0.9500 . ?
C78 H78 0.9500 . ?
C78 C79 1.370(4) . ?
C79 H79 0.9500 . ?
F1 C3 1.366(3) . ?
O1 C36 1.240(3) . ?
N1 H1 0.8800 . ?
N1 C35 1.452(3) . ?
N1 C36 1.330(3) . ?
C1 H1A 0.9500 . ?
C1 C2 1.390(4) . ?
C1 C6 1.394(3) . ?
F2 C12 1.364(3) . ?
N2 C37 1.325(3) . ?
N2 C40 1.332(4) . ?
C2 H2 0.9500 . ?
C2 C3 1.354(4) . ?
F3 C25 1.368(3) . ?
N3 C38 1.322(3) . ?
N3 C39 1.319(4) . ?
C3 C4 1.372(4) . ?
F4 C31 1.369(3) . ?
C4 H4 0.9500 . ?
C4 C5 1.386(4) . ?
C5 H5 0.9500 . ?
C5 C6 1.389(3) . ?
C6 C7 1.479(3) . ?
C7 H7 0.9500 . ?
C7 C8 1.342(3) . ?
C8 C9 1.500(3) . ?
C8 C15 1.500(3) . ?
C9 C10 1.387(3) . ?
C9 C14 1.395(3) . ?
C10 H10 0.9500 . ?
C10 C11 1.385(3) . ?
C11 H11 0.9500 . ?
C11 C12 1.367(4) . ?
C12 C13 1.372(4) . ?
C13 H13 0.9500 . ?
C13 C14 1.385(4) . ?
C14 H14 0.9500 . ?
C15 C16 1.519(4) . ?
C15 C19 1.343(3) . ?
C16 H16A 0.9900 . ?
C16 H16B 0.9900 . ?
C16 C17 1.516(4) . ?
C17 H17A 0.9900 . ?
C17 H17B 0.9900 . ?
C17 C18 1.512(5) . ?
C18 H18A 0.9800 . ?
C18 H18B 0.9800 . ?
C18 H18C 0.9800 . ?
C19 C20 1.499(3) . ?
C19 C34 1.520(3) . ?
C20 C21 1.331(3) . ?
C20 C28 1.498(3) . ?
C21 H21 0.9500 . ?
C21 C22 1.480(3) . ?
C22 C23 1.398(4) . ?
C22 C27 1.390(4) . ?
C23 H23 0.9500 . ?
C23 C24 1.388(4) . ?
C24 H24 0.9500 . ?
C24 C25 1.356(5) . ?
C25 C26 1.377(5) . ?
C26 H26 0.9500 . ?
C26 C27 1.392(4) . ?
C27 H27 0.9500 . ?
C28 C29 1.390(3) . ?
C28 C33 1.389(3) . ?
C29 H29 0.9500 . ?
C29 C30 1.382(3) . ?
C30 H30 0.9500 . ?
C30 C31 1.378(4) . ?
C31 C32 1.354(4) . ?
C32 H32 0.9500 . ?
C32 C33 1.379(3) . ?
C33 H33 0.9500 . ?
C34 H34A 0.9900 . ?
C34 H34B 0.9900 . ?
C34 C35 1.527(3) . ?
C35 H35A 0.9900 . ?
C35 H35B 0.9900 . ?
C36 C37 1.498(3) . ?
C37 C38 1.378(3) . ?
C38 H38 0.9500 . ?
C39 H39 0.9500 . ?
C39 C40 1.370(4) . ?
C40 H40 0.9500 . ?
